data_9013639
loop_
_publ_author_name
'Hushur, A.'
'Manghnani, M. H.'
'Smyth, J. R.'
'Nestola, F.'
'Frost, D. J.'

_publ_section_title
;Crystal chemistry of hydrous forsterite and its vibrational properties up to
 41 GPa Locality: synthetic Sample: Anhydrous Fo100
;
_journal_name_full 'American Mineralogist'
_journal_page_first 751
_journal_page_last 760
_journal_paper_doi 10.2138/am.2009.2990
_journal_volume 94
_journal_year 2009
_chemical_compound_source Synthetic
_chemical_formula_sum 'Mg1.997 O4 Si0.995'
_chemical_name_mineral Forsterite
_space_group_IT_number 62
_symmetry_space_group_name_Hall '-P 2c 2ab'
_symmetry_space_group_name_H-M 'P b n m'
_cell_angle_alpha 90
_cell_angle_beta 90
_cell_angle_gamma 90
_cell_length_a 4.7552
_cell_length_b 10.1985
_cell_length_c 5.9822
_cell_formula_units_Z 4
_cell_volume 290.112
_database_code_amcsd 0004936
_exptl_crystal_density_diffrn 3.216
_cod_original_formula_sum 'Mg1.997 Si.995 O4'
_cod_database_code 9013639

loop_
_space_group_symop_operation_xyz
x,y,z
x,y,1/2-z
-x,-y,1/2+z
1/2+x,1/2-y,1/2+z
1/2-x,1/2+y,1/2-z
1/2-x,1/2+y,z
1/2+x,1/2-y,-z
-x,-y,-z

loop_
_atom_site_aniso_label
_atom_site_aniso_U_11
_atom_site_aniso_U_22
_atom_site_aniso_U_33
_atom_site_aniso_U_12
_atom_site_aniso_U_13
_atom_site_aniso_U_23
Mg1 0.00600 0.00800 0.00560 0.00000 0.00000 0.00000
Mg2 0.00670 0.00560 0.00660 0.00000 0.00000 0.00015
Si1 0.00400 0.00480 0.00490 0.00000 0.00000 0.00004
O1 0.00390 0.00690 0.00630 0.00000 0.00000 0.00010
O2 0.00560 0.00470 0.00640 0.00000 0.00000 0.00000
O3 0.00570 0.00690 0.00560 0.00140 -0.00030 0.00020

loop_
_atom_site_label
_atom_site_fract_x
_atom_site_fract_y
_atom_site_fract_z
_atom_site_occupancy
_atom_site_U_iso_or_equiv
Mg1 0.00000 0.00000 0.00000 0.99700 0.00651
Mg2 0.99148 0.27747 0.25000 0.99900 0.00629
Si1 0.42643 0.09402 0.25000 0.99500 0.00456
O1 0.76600 0.09150 0.25000 1.00000 0.00570
O2 0.22170 0.44710 0.25000 1.00000 0.00560
O3 0.27750 0.16305 0.03313 1.00000 0.00606

loop_
_cod_related_entry_id
_cod_related_entry_database
_cod_related_entry_code
1 AMCSD 0004936
